data_7703083
loop_
_publ_author_name
'Liu, Ming'
'Song, Xue-Qing'
'Wu, Yuan-Di'
'Qian, Jing'
'Xu, Jing-Yuan'

_publ_section_title
;
 Cu(ii)-TACN complexes selectively induce antitumor activity in HepG-2
 cells via DNA damage and mitochondrial-ROS-mediated apoptosis.
;
_journal_issue 1
_journal_name_full 'Dalton transactions (Cambridge, England : 2003)'
_journal_page_first 114
_journal_page_last 123
_journal_paper_doi 10.1039/c9dt03641e
_journal_volume 49
_journal_year 2020
_chemical_formula_moiety 'C20 H27 Cl2 Cu N3 O'
_chemical_formula_sum 'C20 H27 Cl2 Cu N3 O'
_chemical_formula_weight 459.88
_space_group_crystal_system orthorhombic
_space_group_IT_number 61
_space_group_name_Hall '-P 2ac 2ab'
_space_group_name_H-M_alt 'P b c a'
_atom_sites_solution_hydrogens geom
_audit_creation_date 2017-06-21
_audit_creation_method
;
Olex2 1.2
(compiled 2015.09.30 svn.r3233 for OlexSys, GUI svn.r5103)
;
_audit_update_record
;
2017-06-22 deposited with the CCDC.	2019-11-18 downloaded from the CCDC.
;
_cell_angle_alpha 90
_cell_angle_beta 90
_cell_angle_gamma 90
_cell_formula_units_Z 8
_cell_length_a 8.1762(3)
_cell_length_b 12.4060(4)
_cell_length_c 40.2745(12)
_cell_measurement_reflns_used 11981
_cell_measurement_temperature 154.4(2)
_cell_measurement_theta_max 28.9910
_cell_measurement_theta_min 3.5890
_cell_volume 4085.2(2)
_computing_cell_refinement 'CrysAlisPro 1.171.38.43f (Rigaku OD, 2015)'
_computing_data_collection 'CrysAlisPro 1.171.38.43f (Rigaku OD, 2015)'
_computing_data_reduction 'CrysAlisPro 1.171.38.43f (Rigaku OD, 2015)'
_computing_molecular_graphics 'Olex2 (Dolomanov et al., 2009)'
_computing_publication_material 'Olex2 (Dolomanov et al., 2009)'
_computing_structure_refinement 'ShelXL (Sheldrick, 2015)'
_computing_structure_solution 'ShelXT (Sheldrick, 2015)'
_diffrn_ambient_environment N~2~
_diffrn_ambient_temperature 154.4(2)
_diffrn_detector 'CCD plate'
_diffrn_detector_area_resol_mean 10.5479
_diffrn_detector_type AtlasS2
_diffrn_measured_fraction_theta_full 0.998
_diffrn_measured_fraction_theta_max 0.998
_diffrn_measurement_details
;
List of Runs (angles in degrees, time in seconds):

  # Type    Start    End  Width  t~exp~   \w     \q     \k     \f   Frames
#--------------------------------------------------------------------------
  1  \w     33.00  84.00   0.30    0.81    --   11.08  38.00   0.00  170
  2  \w     29.00  86.00   0.30    0.81    --   11.08  77.00   0.00  190
  3  \w      8.00  33.80   0.30    0.81    --   11.08  57.00 150.00   86
  4  \w     -8.00  18.10   0.30    0.81    --   11.08  19.00  90.00   87
  5  \w    -20.00  29.20   0.30    0.81    --  -11.16 -99.00  30.00  164
  6  \w     45.00  72.00   0.30    0.81    --   11.08-178.00  60.00   90
  7  \w    -20.00  52.00   0.30    0.81    --   11.08 -99.00-180.00  240
  8  \w    -65.00  42.10   0.30    0.81    --   11.08 -77.00 -90.00  357
;
_diffrn_measurement_device 'four-circle diffractometer'
_diffrn_measurement_device_type 'SuperNova, Dual, Cu at zero, AtlasS2'
_diffrn_measurement_method '\w scans'
_diffrn_orient_matrix_type 'CrysAlisPro convention (1999,Acta A55,543-557)'
_diffrn_orient_matrix_UB_11 -0.0248847000
_diffrn_orient_matrix_UB_12 0.0535079000
_diffrn_orient_matrix_UB_13 -0.0036000000
_diffrn_orient_matrix_UB_21 0.0599586000
_diffrn_orient_matrix_UB_22 0.0030846000
_diffrn_orient_matrix_UB_23 -0.0127017000
_diffrn_orient_matrix_UB_31 -0.0575743000
_diffrn_orient_matrix_UB_32 -0.0198743000
_diffrn_orient_matrix_UB_33 -0.0116560000
_diffrn_radiation_monochromator mirror
_diffrn_radiation_probe x-ray
_diffrn_radiation_type MoK\a
_diffrn_radiation_wavelength 0.71073
_diffrn_reflns_av_R_equivalents 0.0475
_diffrn_reflns_av_unetI/netI 0.0236
_diffrn_reflns_Laue_measured_fraction_full 0.998
_diffrn_reflns_Laue_measured_fraction_max 0.998
_diffrn_reflns_limit_h_max 9
_diffrn_reflns_limit_h_min -9
_diffrn_reflns_limit_k_max 12
_diffrn_reflns_limit_k_min -14
_diffrn_reflns_limit_l_max 47
_diffrn_reflns_limit_l_min -46
_diffrn_reflns_number 36032
_diffrn_reflns_point_group_measured_fraction_full 0.998
_diffrn_reflns_point_group_measured_fraction_max 0.998
_diffrn_reflns_theta_full 25.002
_diffrn_reflns_theta_max 25.002
_diffrn_reflns_theta_min 3.284
_diffrn_source 'micro-focus sealed X-ray tube'
_diffrn_source_type 'SuperNova (Mo) X-ray Source'
_exptl_absorpt_coefficient_mu 1.346
_exptl_absorpt_correction_T_max 1.00000
_exptl_absorpt_correction_T_min 0.70070
_exptl_absorpt_correction_type multi-scan
_exptl_absorpt_process_details
;
CrysAlisPro 1.171.38.43f (Rigaku Oxford Diffraction, 2015)
Empirical absorption correction using spherical harmonics,
 implemented in SCALE3 ABSPACK scaling algorithm.
;
_exptl_crystal_colour green
_exptl_crystal_colour_primary green
_exptl_crystal_density_diffrn 1.495
_exptl_crystal_description block
_exptl_crystal_F_000 1912
_exptl_crystal_size_max 0.25
_exptl_crystal_size_mid 0.18
_exptl_crystal_size_min 0.17
_refine_diff_density_max 0.329
_refine_diff_density_min -0.395
_refine_diff_density_rms 0.058
_refine_ls_extinction_method none
_refine_ls_goodness_of_fit_ref 1.051
_refine_ls_hydrogen_treatment constr
_refine_ls_matrix_type full
_refine_ls_number_parameters 244
_refine_ls_number_reflns 3601
_refine_ls_number_restraints 0
_refine_ls_restrained_S_all 1.051
_refine_ls_R_factor_all 0.0349
_refine_ls_R_factor_gt 0.0301
_refine_ls_shift/su_max 0.001
_refine_ls_shift/su_mean 0.000
_refine_ls_structure_factor_coef Fsqd
_refine_ls_weighting_details 'w=1/[\s^2^(Fo^2^)+(0.0276P)^2^+4.4926P] where P=(Fo^2^+2Fc^2^)/3'
_refine_ls_weighting_scheme calc
_refine_ls_wR_factor_gt 0.0686
_refine_ls_wR_factor_ref 0.0718
_reflns_Friedel_coverage 0.000
_reflns_number_gt 3201
_reflns_number_total 3601
_reflns_threshold_expression 'I > 2\s(I)'
_cod_data_source_file c9dt03641e2.cif
_cod_data_source_block a170621c
_cod_database_code 7703083
_shelx_space_group_comment
;
The symmetry employed for this shelxl refinement is uniquely defined
by the following loop, which should always be used as a source of
symmetry information in preference to the above space-group names.
They are only intended as comments.
;
_reflns_odcompleteness_completeness 99.56
_reflns_odcompleteness_iscentric 1
_reflns_odcompleteness_theta 26.32
_olex2_refinement_description
;
1. Fixed Uiso
 At 1.2 times of:
  All C(H) groups, All C(H,H) groups, All N(H) groups
2.a Ternary CH refined with riding coordinates:
 N2(H2), N3(H3)
2.b Secondary CH2 refined with riding coordinates:
 C1(H1A,H1B), C2(H2A,H2B), C3(H3A,H3B), C4(H4A,H4B), C5(H5A,H5B), C6(H6A,H6B),
 C7(H7A,H7B), C14(H14A,H14B)
2.c Aromatic/amide H refined with riding coordinates:
 C9(H9), C10(H10), C12(H12), C13(H13), C16(H16), C17(H17), C18(H18), C19(H19),
 C20(H20)
;
_shelx_shelxl_version_number 2014/7
_olex2_date_sample_data_collection 2017-06-21
_olex2_submission_special_instructions 'No special instructions were received'
_oxdiff_exptl_absorpt_empirical_details
;
Empirical correction (ABSPACK) includes:
- Absorption correction using spherical harmonics
- Frame scaling
;
_oxdiff_exptl_absorpt_empirical_full_max 1.408
_oxdiff_exptl_absorpt_empirical_full_min 0.696

loop_
_space_group_symop_operation_xyz
'x, y, z'
'-x+1/2, -y, z+1/2'
'-x, y+1/2, -z+1/2'
'x+1/2, -y+1/2, -z'
'-x, -y, -z'
'x-1/2, y, -z-1/2'
'x, -y-1/2, z-1/2'
'-x-1/2, y-1/2, z'

loop_
_atom_site_label
_atom_site_type_symbol
_atom_site_fract_x
_atom_site_fract_y
_atom_site_fract_z
_atom_site_U_iso_or_equiv
_atom_site_adp_type
_atom_site_occupancy
_atom_site_site_symmetry_order
_atom_site_calc_flag
_atom_site_refinement_flags_posn
Cu1 Cu 0.34457(3) 0.26983(2) 0.30175(2) 0.01741(9) Uani 1 1 d .
Cl1 Cl 0.28349(8) 0.43048(5) 0.27798(2) 0.03178(16) Uani 1 1 d .
Cl2 Cl 0.08941(8) 0.23955(6) 0.32238(2) 0.03691(17) Uani 1 1 d .
O1 O 0.7365(2) 0.56126(12) 0.48155(4) 0.0239(4) Uani 1 1 d .
N1 N 0.5047(2) 0.32427(14) 0.34444(4) 0.0177(4) Uani 1 1 d .
N2 N 0.5612(2) 0.26378(15) 0.27674(4) 0.0203(4) Uani 1 1 d .
H2 H 0.5525 0.3071 0.2565 0.024 Uiso 1 1 calc R
N3 N 0.4154(2) 0.12056(14) 0.31719(4) 0.0208(4) Uani 1 1 d .
H3 H 0.3244 0.0706 0.3135 0.025 Uiso 1 1 calc R
C1 C 0.5541(3) 0.22476(17) 0.36170(6) 0.0231(5) Uani 1 1 d .
H1A H 0.5528 0.2372 0.3855 0.028 Uiso 1 1 calc R
H1B H 0.6651 0.2064 0.3554 0.028 Uiso 1 1 calc R
C2 C 0.4416(3) 0.13070(18) 0.35355(6) 0.0264(5) Uani 1 1 d .
H2A H 0.4892 0.0645 0.3620 0.032 Uiso 1 1 calc R
H2B H 0.3371 0.1412 0.3645 0.032 Uiso 1 1 calc R
C3 C 0.5593(3) 0.08067(19) 0.29832(6) 0.0263(5) Uani 1 1 d .
H3A H 0.5420 0.0062 0.2919 0.032 Uiso 1 1 calc R
H3B H 0.6562 0.0839 0.3122 0.032 Uiso 1 1 calc R
C4 C 0.5841(3) 0.14921(19) 0.26762(6) 0.0257(5) Uani 1 1 d .
H4A H 0.6934 0.1383 0.2589 0.031 Uiso 1 1 calc R
H4B H 0.5059 0.1289 0.2506 0.031 Uiso 1 1 calc R
C5 C 0.6982(3) 0.3060(2) 0.29748(6) 0.0250(5) Uani 1 1 d .
H5A H 0.7712 0.3479 0.2835 0.030 Uiso 1 1 calc R
H5B H 0.7600 0.2458 0.3063 0.030 Uiso 1 1 calc R
C6 C 0.6398(3) 0.37566(19) 0.32593(6) 0.0230(5) Uani 1 1 d .
H6A H 0.7303 0.3891 0.3409 0.028 Uiso 1 1 calc R
H6B H 0.6032 0.4445 0.3173 0.028 Uiso 1 1 calc R
C7 C 0.4169(3) 0.40155(18) 0.36608(5) 0.0203(5) Uani 1 1 d .
H7A H 0.3176 0.3672 0.3739 0.024 Uiso 1 1 calc R
H7B H 0.3847 0.4630 0.3527 0.024 Uiso 1 1 calc R
C8 C 0.5105(3) 0.44300(17) 0.39602(5) 0.0181(5) Uani 1 1 d .
C9 C 0.6234(3) 0.52622(18) 0.39355(5) 0.0214(5) Uani 1 1 d .
H9 H 0.6455 0.5556 0.3728 0.026 Uiso 1 1 calc R
C10 C 0.7042(3) 0.56680(18) 0.42116(5) 0.0218(5) Uani 1 1 d .
H10 H 0.7807 0.6217 0.4188 0.026 Uiso 1 1 calc R
C11 C 0.6698(3) 0.52455(17) 0.45235(5) 0.0181(5) Uani 1 1 d .
C12 C 0.5580(3) 0.44130(17) 0.45542(5) 0.0199(5) Uani 1 1 d .
H12 H 0.5352 0.4123 0.4762 0.024 Uiso 1 1 calc R
C13 C 0.4801(3) 0.40136(17) 0.42755(5) 0.0199(5) Uani 1 1 d .
H13 H 0.4056 0.3453 0.4299 0.024 Uiso 1 1 calc R
C14 C 0.8196(3) 0.66300(19) 0.48086(6) 0.0247(5) Uani 1 1 d .
H14A H 0.7517 0.7172 0.4703 0.030 Uiso 1 1 calc R
H14B H 0.9211 0.6569 0.4685 0.030 Uiso 1 1 calc R
C15 C 0.8538(3) 0.69379(19) 0.51630(6) 0.0229(5) Uani 1 1 d .
C16 C 0.7961(3) 0.79098(19) 0.52896(6) 0.0268(5) Uani 1 1 d .
H16 H 0.7373 0.8376 0.5154 0.032 Uiso 1 1 calc R
C17 C 0.8257(3) 0.8186(2) 0.56168(6) 0.0331(6) Uani 1 1 d .
H17 H 0.7879 0.8841 0.5699 0.040 Uiso 1 1 calc R
C18 C 0.9109(3) 0.7495(2) 0.58215(6) 0.0349(7) Uani 1 1 d .
H18 H 0.9286 0.7677 0.6043 0.042 Uiso 1 1 calc R
C19 C 0.9700(3) 0.6535(2) 0.56981(6) 0.0360(6) Uani 1 1 d .
H19 H 1.0288 0.6072 0.5835 0.043 Uiso 1 1 calc R
C20 C 0.9418(3) 0.6261(2) 0.53692(6) 0.0323(6) Uani 1 1 d .
H20 H 0.9824 0.5614 0.5286 0.039 Uiso 1 1 calc R

loop_
_atom_site_aniso_label
_atom_site_aniso_U_11
_atom_site_aniso_U_22
_atom_site_aniso_U_33
_atom_site_aniso_U_23
_atom_site_aniso_U_13
_atom_site_aniso_U_12
Cu1 0.01618(16) 0.01910(16) 0.01694(15) -0.00267(10) -0.00303(10) 0.00437(11)
Cl1 0.0466(4) 0.0250(3) 0.0238(3) 0.0001(2) -0.0046(3) 0.0168(3)
Cl2 0.0158(3) 0.0597(4) 0.0352(3) -0.0051(3) 0.0003(3) 0.0026(3)
O1 0.0308(9) 0.0242(8) 0.0167(8) -0.0014(7) -0.0032(7) -0.0089(7)
N1 0.0214(10) 0.0162(9) 0.0155(9) -0.0002(7) -0.0014(8) 0.0010(8)
N2 0.0201(10) 0.0239(10) 0.0168(9) -0.0016(8) -0.0011(8) 0.0022(8)
N3 0.0232(11) 0.0155(9) 0.0237(10) -0.0022(8) -0.0014(8) -0.0008(8)
C1 0.0287(13) 0.0218(12) 0.0188(11) 0.0017(9) -0.0073(10) 0.0056(10)
C2 0.0361(14) 0.0199(11) 0.0231(12) 0.0052(10) -0.0017(10) 0.0005(11)
C3 0.0247(13) 0.0189(12) 0.0353(14) -0.0068(10) -0.0020(11) 0.0071(10)
C4 0.0218(13) 0.0276(13) 0.0278(12) -0.0099(10) -0.0009(10) 0.0057(10)
C5 0.0205(12) 0.0310(13) 0.0235(12) -0.0011(10) 0.0003(10) -0.0035(11)
C6 0.0234(13) 0.0234(12) 0.0221(12) -0.0014(10) -0.0011(10) -0.0048(10)
C7 0.0219(12) 0.0201(11) 0.0188(11) -0.0020(9) -0.0023(9) 0.0032(9)
C8 0.0194(12) 0.0164(11) 0.0185(11) -0.0020(9) -0.0004(9) 0.0037(9)
C9 0.0291(13) 0.0208(11) 0.0145(11) 0.0009(9) 0.0036(9) -0.0016(10)
C10 0.0243(13) 0.0203(11) 0.0208(11) -0.0008(9) 0.0039(10) -0.0050(10)
C11 0.0185(12) 0.0184(11) 0.0176(11) -0.0030(9) -0.0021(9) 0.0019(9)
C12 0.0238(12) 0.0195(11) 0.0163(11) 0.0019(9) 0.0017(9) -0.0017(10)
C13 0.0213(12) 0.0160(11) 0.0222(11) 0.0006(9) 0.0014(9) -0.0039(9)
C14 0.0299(13) 0.0241(12) 0.0203(12) -0.0033(10) 0.0021(10) -0.0091(10)
C15 0.0216(12) 0.0263(12) 0.0208(12) -0.0029(10) 0.0023(9) -0.0080(10)
C16 0.0285(14) 0.0238(12) 0.0282(13) -0.0013(10) 0.0058(11) -0.0094(10)
C17 0.0394(16) 0.0290(13) 0.0309(14) -0.0098(11) 0.0109(12) -0.0180(12)
C18 0.0363(16) 0.0472(16) 0.0211(12) -0.0082(12) 0.0026(11) -0.0220(13)
C19 0.0338(15) 0.0478(17) 0.0264(13) 0.0007(12) -0.0055(11) -0.0029(13)
C20 0.0331(15) 0.0363(14) 0.0274(13) -0.0051(11) 0.0000(11) 0.0020(12)

loop_
_atom_type_symbol
_atom_type_description
_atom_type_scat_dispersion_real
_atom_type_scat_dispersion_imag
_atom_type_scat_source
C C 0.0033 0.0016 'International Tables Vol C Tables 4.2.6.8 and 6.1.1.4'
H H 0.0000 0.0000 'International Tables Vol C Tables 4.2.6.8 and 6.1.1.4'
Cl Cl 0.1484 0.1585 'International Tables Vol C Tables 4.2.6.8 and 6.1.1.4'
Cu Cu 0.3201 1.2651 'International Tables Vol C Tables 4.2.6.8 and 6.1.1.4'
N N 0.0061 0.0033 'International Tables Vol C Tables 4.2.6.8 and 6.1.1.4'
O O 0.0106 0.0060 'International Tables Vol C Tables 4.2.6.8 and 6.1.1.4'

loop_
_geom_angle_atom_site_label_1
_geom_angle_atom_site_label_2
_geom_angle_atom_site_label_3
_geom_angle
Cl1 Cu1 Cl2 95.59(3)
N1 Cu1 Cl1 100.71(5)
N1 Cu1 Cl2 107.57(5)
N2 Cu1 Cl1 90.86(6)
N2 Cu1 Cl2 165.97(6)
N2 Cu1 N1 83.33(7)
N3 Cu1 Cl1 172.16(6)
N3 Cu1 Cl2 89.96(6)
N3 Cu1 N1 82.81(7)
N3 Cu1 N2 82.55(8)
C11 O1 C14 117.62(17)
C1 N1 Cu1 105.48(13)
C1 N1 C6 113.24(18)
C1 N1 C7 113.43(17)
C6 N1 Cu1 100.25(12)
C6 N1 C7 112.33(17)
C7 N1 Cu1 111.09(13)
Cu1 N2 H2 109.2
C4 N2 Cu1 105.56(14)
C4 N2 H2 109.2
C4 N2 C5 112.38(18)
C5 N2 Cu1 111.27(13)
C5 N2 H2 109.2
Cu1 N3 H3 108.2
C2 N3 Cu1 105.37(13)
C2 N3 H3 108.2
C2 N3 C3 114.74(19)
C3 N3 Cu1 111.83(14)
C3 N3 H3 108.2
N1 C1 H1A 109.2
N1 C1 H1B 109.2
N1 C1 C2 112.03(18)
H1A C1 H1B 107.9
C2 C1 H1A 109.2
C2 C1 H1B 109.2
N3 C2 C1 111.40(18)
N3 C2 H2A 109.3
N3 C2 H2B 109.3
C1 C2 H2A 109.3
C1 C2 H2B 109.3
H2A C2 H2B 108.0
N3 C3 H3A 109.7
N3 C3 H3B 109.7
N3 C3 C4 109.68(18)
H3A C3 H3B 108.2
C4 C3 H3A 109.7
C4 C3 H3B 109.7
N2 C4 C3 108.65(18)
N2 C4 H4A 110.0
N2 C4 H4B 110.0
C3 C4 H4A 110.0
C3 C4 H4B 110.0
H4A C4 H4B 108.3
N2 C5 H5A 109.0
N2 C5 H5B 109.0
N2 C5 C6 112.80(19)
H5A C5 H5B 107.8
C6 C5 H5A 109.0
C6 C5 H5B 109.0
N1 C6 C5 111.83(19)
N1 C6 H6A 109.3
N1 C6 H6B 109.3
C5 C6 H6A 109.3
C5 C6 H6B 109.3
H6A C6 H6B 107.9
N1 C7 H7A 108.2
N1 C7 H7B 108.2
N1 C7 C8 116.27(18)
H7A C7 H7B 107.4
C8 C7 H7A 108.2
C8 C7 H7B 108.2
C9 C8 C7 122.01(19)
C9 C8 C13 117.4(2)
C13 C8 C7 120.6(2)
C8 C9 H9 119.0
C10 C9 C8 121.9(2)
C10 C9 H9 119.0
C9 C10 H10 120.3
C9 C10 C11 119.4(2)
C11 C10 H10 120.3
O1 C11 C10 124.6(2)
O1 C11 C12 115.65(19)
C12 C11 C10 119.7(2)
C11 C12 H12 120.0
C13 C12 C11 119.9(2)
C13 C12 H12 120.0
C8 C13 H13 119.2
C12 C13 C8 121.7(2)
C12 C13 H13 119.2
O1 C14 H14A 110.3
O1 C14 H14B 110.3
O1 C14 C15 107.07(18)
H14A C14 H14B 108.6
C15 C14 H14A 110.3
C15 C14 H14B 110.3
C16 C15 C14 120.3(2)
C20 C15 C14 120.8(2)
C20 C15 C16 118.9(2)
C15 C16 H16 119.8
C17 C16 C15 120.3(2)
C17 C16 H16 119.8
C16 C17 H17 119.9
C18 C17 C16 120.3(2)
C18 C17 H17 119.9
C17 C18 H18 120.0
C19 C18 C17 119.9(2)
C19 C18 H18 120.0
C18 C19 H19 120.1
C18 C19 C20 119.9(3)
C20 C19 H19 120.1
C15 C20 C19 120.7(2)
C15 C20 H20 119.6
C19 C20 H20 119.6

loop_
_geom_bond_atom_site_label_1
_geom_bond_atom_site_label_2
_geom_bond_distance
Cu1 Cl1 2.2667(6)
Cu1 Cl2 2.2769(7)
Cu1 N1 2.2643(18)
Cu1 N2 2.0387(19)
Cu1 N3 2.0376(18)
O1 C11 1.374(3)
O1 C14 1.434(3)
N1 C1 1.473(3)
N1 C6 1.478(3)
N1 C7 1.481(3)
N2 H2 0.9800
N2 C4 1.480(3)
N2 C5 1.493(3)
N3 H3 0.9800
N3 C2 1.485(3)
N3 C3 1.485(3)
C1 H1A 0.9700
C1 H1B 0.9700
C1 C2 1.521(3)
C2 H2A 0.9700
C2 H2B 0.9700
C3 H3A 0.9700
C3 H3B 0.9700
C3 C4 1.514(3)
C4 H4A 0.9700
C4 H4B 0.9700
C5 H5A 0.9700
C5 H5B 0.9700
C5 C6 1.512(3)
C6 H6A 0.9700
C6 H6B 0.9700
C7 H7A 0.9700
C7 H7B 0.9700
C7 C8 1.518(3)
C8 C9 1.389(3)
C8 C13 1.393(3)
C9 H9 0.9300
C9 C10 1.388(3)
C10 H10 0.9300
C10 C11 1.390(3)
C11 C12 1.385(3)
C12 H12 0.9300
C12 C13 1.382(3)
C13 H13 0.9300
C14 H14A 0.9700
C14 H14B 0.9700
C14 C15 1.504(3)
C15 C16 1.392(3)
C15 C20 1.383(4)
C16 H16 0.9300
C16 C17 1.383(3)
C17 H17 0.9300
C17 C18 1.379(4)
C18 H18 0.9300
C18 C19 1.378(4)
C19 H19 0.9300
C19 C20 1.387(3)
C20 H20 0.9300

loop_
_geom_torsion_atom_site_label_1
_geom_torsion_atom_site_label_2
_geom_torsion_atom_site_label_3
_geom_torsion_atom_site_label_4
_geom_torsion
Cu1 N1 C1 C2 -19.5(2)
Cu1 N1 C6 C5 -46.4(2)
Cu1 N1 C7 C8 179.11(15)
Cu1 N2 C4 C3 -50.2(2)
Cu1 N2 C5 C6 -19.4(2)
Cu1 N3 C2 C1 -51.7(2)
Cu1 N3 C3 C4 -14.4(2)
O1 C11 C12 C13 177.8(2)
O1 C14 C15 C16 -122.8(2)
O1 C14 C15 C20 56.7(3)
N1 C1 C2 N3 48.6(3)
N1 C7 C8 C9 81.1(3)
N1 C7 C8 C13 -101.8(2)
N2 C5 C6 N1 47.8(3)
N3 C3 C4 N2 42.7(3)
C1 N1 C6 C5 65.4(2)
C1 N1 C7 C8 60.5(3)
C2 N3 C3 C4 -134.3(2)
C3 N3 C2 C1 71.7(2)
C4 N2 C5 C6 -137.6(2)
C5 N2 C4 C3 71.3(2)
C6 N1 C1 C2 -128.1(2)
C6 N1 C7 C8 -69.5(2)
C7 N1 C1 C2 102.3(2)
C7 N1 C6 C5 -164.45(18)
C7 C8 C9 C10 177.5(2)
C7 C8 C13 C12 -176.8(2)
C8 C9 C10 C11 -1.1(3)
C9 C8 C13 C12 0.4(3)
C9 C10 C11 O1 -177.0(2)
C9 C10 C11 C12 1.3(3)
C10 C11 C12 C13 -0.6(3)
C11 O1 C14 C15 170.05(19)
C11 C12 C13 C8 -0.3(3)
C13 C8 C9 C10 0.3(3)
C14 O1 C11 C10 13.6(3)
C14 O1 C11 C12 -164.7(2)
C14 C15 C16 C17 179.1(2)
C14 C15 C20 C19 -178.6(2)
C15 C16 C17 C18 -0.8(4)
C16 C15 C20 C19 1.0(4)
C16 C17 C18 C19 1.4(4)
C17 C18 C19 C20 -0.8(4)
C18 C19 C20 C15 -0.4(4)
C20 C15 C16 C17 -0.4(4)
